data_7029003
loop_
_publ_author_name
'Armstrong, David R.'
'Clegg, William'
'Hern\'an-G\'omez, Alberto'
'Kennedy, Alan R.'
'Livingstone, Zoe'
'Robertson, Stuart D.'
'Russo, Luca'
'Hevia, Eva'

_publ_section_title
;
 Probing the metallating ability of a polybasic sodium alkylmagnesiate
 supported by a bulky bis(amido) ligand: deprotomagnesiation reactions of
 nitrogen-based aromatic substrates.
;
_journal_issue 11
_journal_name_full 'Dalton transactions (Cambridge, England : 2003)'
_journal_page_first 4361
_journal_page_last 4369
_journal_paper_doi 10.1039/c3dt52639a
_journal_volume 43
_journal_year 2014
_chemical_formula_moiety '2 C20 H40 Na O5 +,C88 H102 Mg2 N8 Si2 2-'
_chemical_formula_sum 'C128 H182 Mg2 N8 Na2 O10 Si2'
_chemical_formula_weight 2143.60
_chemical_name_systematic
;
 ?
;
_space_group_IT_number 14
_symmetry_cell_setting monoclinic
_symmetry_space_group_name_Hall '-P 2ybc'
_symmetry_space_group_name_H-M 'P 1 21/c 1'
_atom_sites_solution_hydrogens geom
_atom_sites_solution_primary direct
_atom_sites_solution_secondary difmap
_audit_creation_method SHELXL-97
_cell_angle_alpha 90.00
_cell_angle_beta 113.694(6)
_cell_angle_gamma 90.00
_cell_formula_units_Z 2
_cell_length_a 19.3321(10)
_cell_length_b 17.1557(8)
_cell_length_c 19.9580(11)
_cell_measurement_reflns_used 7295
_cell_measurement_temperature 150(2)
_cell_measurement_theta_max 28.43
_cell_measurement_theta_min 3.12
_cell_volume 6061.2(6)
_computing_cell_refinement
;
CrysAlisPro, Oxford Diffraction Ltd.,
Version 1.171.33.41 (release 06-05-2009 CrysAlis171 .NET)
(compiled May  6 2009,17:20:42)
;
_computing_data_collection
;
CrysAlisPro, Oxford Diffraction Ltd.,
Version 1.171.33.41 (release 06-05-2009 CrysAlis171 .NET)
(compiled May  6 2009,17:20:42)
;
_computing_data_reduction
;
CrysAlisPro, Oxford Diffraction Ltd.,
Version 1.171.33.41 (release 06-05-2009 CrysAlis171 .NET)
(compiled May  6 2009,17:20:42)
;
_computing_molecular_graphics 'Bruker SHELXTL'
_computing_publication_material 'Bruker SHELXTL and local programs'
_computing_structure_refinement 'Bruker SHELXTL'
_computing_structure_solution 'Bruker SHELXTL'
_diffrn_ambient_temperature 150(2)
_diffrn_detector_area_resol_mean 10.3968
_diffrn_measured_fraction_theta_full 0.996
_diffrn_measured_fraction_theta_max 0.838
_diffrn_measurement_device_type 'Oxford Diffraction Gemini A Ultra diffractomer'
_diffrn_measurement_method 'thin-slice \w scans'
_diffrn_radiation_monochromator none
_diffrn_radiation_source 'sealed tube with Enhance optics'
_diffrn_radiation_type MoK\a
_diffrn_radiation_wavelength 0.71073
_diffrn_reflns_av_R_equivalents 0.0921
_diffrn_reflns_av_sigmaI/netI 0.2164
_diffrn_reflns_limit_h_max 19
_diffrn_reflns_limit_h_min -23
_diffrn_reflns_limit_k_max 20
_diffrn_reflns_limit_k_min -21
_diffrn_reflns_limit_l_max 24
_diffrn_reflns_limit_l_min -25
_diffrn_reflns_number 41345
_diffrn_reflns_theta_full 25.00
_diffrn_reflns_theta_max 28.47
_diffrn_reflns_theta_min 3.13
_diffrn_standards_number 0
_exptl_absorpt_coefficient_mu 0.107
_exptl_absorpt_correction_T_max 0.967
_exptl_absorpt_correction_T_min 0.956
_exptl_absorpt_correction_type multi-scan
_exptl_absorpt_process_details
;
CrysAlisPro, Oxford Diffraction Ltd.,
Version 1.171.33.41 (release 06-05-2009 CrysAlis171 .NET)
(compiled May  6 2009,17:20:42)
Empirical absorption correction using spherical harmonics,
 implemented in SCALE3 ABSPACK scaling algorithm.
;
_exptl_crystal_colour colourless
_exptl_crystal_density_diffrn 1.175
_exptl_crystal_density_method 'not measured'
_exptl_crystal_description block
_exptl_crystal_F_000 2320
_exptl_crystal_size_max 0.42
_exptl_crystal_size_mid 0.38
_exptl_crystal_size_min 0.32
_refine_diff_density_max 0.476
_refine_diff_density_min -0.281
_refine_diff_density_rms 0.047
_refine_ls_extinction_method none
_refine_ls_goodness_of_fit_ref 0.753
_refine_ls_hydrogen_treatment constr
_refine_ls_matrix_type full
_refine_ls_number_parameters 694
_refine_ls_number_reflns 12833
_refine_ls_number_restraints 1123
_refine_ls_restrained_S_all 0.767
_refine_ls_R_factor_all 0.1726
_refine_ls_R_factor_gt 0.0533
_refine_ls_shift/su_max 0.001
_refine_ls_shift/su_mean 0.000
_refine_ls_structure_factor_coef Fsqd
_refine_ls_weighting_details 'calc w=1/[\s^2^(Fo^2^)+(0.0565P)^2^+0.0000P] where P=(Fo^2^+2Fc^2^)/3'
_refine_ls_weighting_scheme calc
_refine_ls_wR_factor_gt 0.1084
_refine_ls_wR_factor_ref 0.1275
_reflns_number_gt 4767
_reflns_number_total 12833
_reflns_threshold_expression I>2\s(I)
_cod_data_source_file c3dt52639a.txt
_cod_data_source_block rem532
_cod_original_cell_volume 6061.2(5)
_cod_original_sg_symbol_H-M 'P 21/c'
_cod_database_code 7029003

loop_
_symmetry_equiv_pos_as_xyz
'x, y, z'
'-x, y+1/2, -z+1/2'
'-x, -y, -z'
'x, -y-1/2, z-1/2'

loop_
_atom_site_label
_atom_site_type_symbol
_atom_site_fract_x
_atom_site_fract_y
_atom_site_fract_z
_atom_site_U_iso_or_equiv
_atom_site_adp_type
_atom_site_occupancy
_atom_site_symmetry_multiplicity
_atom_site_calc_flag
_atom_site_refinement_flags
Mg Mg 0.88833(5) 0.47636(5) 0.45227(5) 0.0234(2) Uani 1 1 d U
Na Na 0.72503(7) 0.90333(8) 0.41940(6) 0.0470(4) Uani 1 1 d U
N1 N 0.94199(12) 0.54903(13) 0.54253(11) 0.0250(6) Uani 1 1 d U
N2 N 1.02927(12) 0.59184(14) 0.64598(11) 0.0284(6) Uani 1 1 d U
N3 N 0.82751(12) 0.38512(13) 0.46418(11) 0.0228(5) Uani 1 1 d U
N4 N 0.77417(11) 0.50429(12) 0.37814(11) 0.0219(5) Uani 1 1 d U
O1 O 0.65914(14) 1.00564(15) 0.44584(13) 0.0636(7) Uani 1 1 d U
O2 O 0.64921(12) 0.80329(14) 0.43067(12) 0.0570(7) Uani 1 1 d U
O3 O 0.65701(12) 0.88549(15) 0.29055(12) 0.0562(7) Uani 1 1 d U
O4 O 0.80942(12) 0.89563(13) 0.54393(11) 0.0458(6) Uani 1 1 d U
O5 O 0.82941(12) 0.93281(15) 0.39533(11) 0.0538(7) Uani 1 1 d U
C1 C 1.01803(15) 0.55297(16) 0.58187(14) 0.0252(7) Uani 1 1 d U
C2 C 0.96143(16) 0.61354(17) 0.64802(15) 0.0274(7) Uani 1 1 d U
C3 C 0.94418(18) 0.65100(18) 0.70130(16) 0.0369(8) Uani 1 1 d U
H3 H 0.9823 0.6708 0.7450 0.044 Uiso 1 1 calc R
C4 C 0.86764(19) 0.65761(18) 0.68657(17) 0.0424(8) Uani 1 1 d U
H4 H 0.8530 0.6827 0.7213 0.051 Uiso 1 1 calc R
C5 C 0.81185(18) 0.62844(18) 0.62237(17) 0.0412(8) Uani 1 1 d U
H5 H 0.7603 0.6325 0.6150 0.049 Uiso 1 1 calc R
C6 C 0.83052(16) 0.59338(17) 0.56859(16) 0.0324(7) Uani 1 1 d U
H6 H 0.7925 0.5756 0.5239 0.039 Uiso 1 1 calc R
C7 C 0.90706(15) 0.58547(16) 0.58282(14) 0.0235(6) Uani 1 1 d U
C8 C 1.10250(16) 0.6058(2) 0.70467(15) 0.0419(9) Uani 1 1 d U
H8A H 1.1405 0.5729 0.6977 0.063 Uiso 1 1 calc R
H8B H 1.1003 0.5933 0.7517 0.063 Uiso 1 1 calc R
H8C H 1.1162 0.6608 0.7043 0.063 Uiso 1 1 calc R
C9 C 0.74638(15) 0.55134(16) 0.31658(14) 0.0250(7) Uani 1 1 d U
C10 C 0.79482(16) 0.60922(17) 0.30560(15) 0.0294(7) Uani 1 1 d U
C11 C 0.77436(17) 0.64650(18) 0.23849(15) 0.0342(8) Uani 1 1 d U
H11 H 0.8088 0.6819 0.2317 0.041 Uiso 1 1 calc R
C12 C 0.70521(18) 0.63350(19) 0.18137(16) 0.0430(9) Uani 1 1 d U
H12 H 0.6937 0.6554 0.1344 0.052 Uiso 1 1 calc R
C13 C 0.65393(17) 0.58812(19) 0.19467(15) 0.0382(8) Uani 1 1 d U
H13 H 0.6046 0.5829 0.1572 0.046 Uiso 1 1 calc R
C14 C 0.67063(16) 0.54929(17) 0.26055(15) 0.0298(7) Uani 1 1 d U
C15 C 0.60440(15) 0.51523(17) 0.27368(15) 0.0303(7) Uani 1 1 d U
H15 H 0.6253 0.4811 0.3179 0.036 Uiso 1 1 calc R
C16 C 0.54995(16) 0.46629(19) 0.21028(15) 0.0413(8) Uani 1 1 d U
H16A H 0.5244 0.4999 0.1677 0.062 Uiso 1 1 calc R
H16B H 0.5123 0.4420 0.2249 0.062 Uiso 1 1 calc R
H16C H 0.5783 0.4257 0.1976 0.062 Uiso 1 1 calc R
C17 C 0.56136(17) 0.58276(19) 0.29065(17) 0.0451(9) Uani 1 1 d U
H17A H 0.5967 0.6144 0.3307 0.068 Uiso 1 1 calc R
H17B H 0.5223 0.5616 0.3051 0.068 Uiso 1 1 calc R
H17C H 0.5376 0.6153 0.2470 0.068 Uiso 1 1 calc R
C18 C 0.86547(16) 0.63712(18) 0.36850(15) 0.0335(8) Uani 1 1 d U
H18 H 0.8916 0.5906 0.3980 0.040 Uiso 1 1 calc R
C19 C 0.8417(2) 0.6899(2) 0.41709(19) 0.0670(12) Uani 1 1 d U
H19A H 0.8223 0.7392 0.3917 0.101 Uiso 1 1 calc R
H19B H 0.8853 0.7002 0.4629 0.101 Uiso 1 1 calc R
H19C H 0.8020 0.6641 0.4279 0.101 Uiso 1 1 calc R
C20 C 0.92173(18) 0.6814(2) 0.34906(18) 0.0564(10) Uani 1 1 d U
H20A H 0.9340 0.6514 0.3135 0.085 Uiso 1 1 calc R
H20B H 0.9678 0.6899 0.3932 0.085 Uiso 1 1 calc R
H20C H 0.9002 0.7318 0.3277 0.085 Uiso 1 1 calc R
C21 C 0.83733(14) 0.31770(17) 0.50752(15) 0.0252(7) Uani 1 1 d U
C22 C 0.84796(16) 0.24375(18) 0.48133(15) 0.0332(7) Uani 1 1 d U
C23 C 0.85561(19) 0.17783(19) 0.52451(17) 0.0484(9) Uani 1 1 d U
H23 H 0.8623 0.1285 0.5064 0.058 Uiso 1 1 calc R
C24 C 0.8537(2) 0.1821(2) 0.59279(18) 0.0570(10) Uani 1 1 d U
H24 H 0.8572 0.1362 0.6206 0.068 Uiso 1 1 calc R
C25 C 0.84666(19) 0.2539(2) 0.61985(16) 0.0449(9) Uani 1 1 d U
H25 H 0.8477 0.2573 0.6678 0.054 Uiso 1 1 calc R
C26 C 0.83810(16) 0.32146(17) 0.57930(15) 0.0294(7) Uani 1 1 d U
C27 C 0.83803(16) 0.39890(17) 0.61547(14) 0.0320(7) Uani 1 1 d U
H27 H 0.8194 0.4393 0.5761 0.038 Uiso 1 1 calc R
C28 C 0.91893(17) 0.42065(19) 0.66637(15) 0.0434(9) Uani 1 1 d U
H28A H 0.9382 0.3829 0.7065 0.065 Uiso 1 1 calc R
H28B H 0.9194 0.4729 0.6864 0.065 Uiso 1 1 calc R
H28C H 0.9510 0.4201 0.6388 0.065 Uiso 1 1 calc R
C29 C 0.78761(18) 0.4020(2) 0.65799(16) 0.0488(9) Uani 1 1 d U
H29A H 0.7365 0.3849 0.6263 0.073 Uiso 1 1 calc R
H29B H 0.7858 0.4555 0.6743 0.073 Uiso 1 1 calc R
H29C H 0.8082 0.3675 0.7006 0.073 Uiso 1 1 calc R
C30 C 0.85868(18) 0.23727(19) 0.41059(16) 0.0395(8) Uani 1 1 d U
H30 H 0.8385 0.2861 0.3821 0.047 Uiso 1 1 calc R
C31 C 0.94359(19) 0.2334(2) 0.4278(2) 0.0629(11) Uani 1 1 d U
H31A H 0.9690 0.2788 0.4572 0.094 Uiso 1 1 calc R
H31B H 0.9510 0.2334 0.3820 0.094 Uiso 1 1 calc R
H31C H 0.9649 0.1856 0.4552 0.094 Uiso 1 1 calc R
C32 C 0.8166(2) 0.1696(2) 0.36347(18) 0.0698(12) Uani 1 1 d U
H32A H 0.8365 0.1206 0.3892 0.105 Uiso 1 1 calc R
H32B H 0.8231 0.1704 0.3173 0.105 Uiso 1 1 calc R
H32C H 0.7627 0.1739 0.3533 0.105 Uiso 1 1 calc R
C33 C 0.69541(15) 0.35037(17) 0.32040(15) 0.0262(7) Uani 1 1 d U
C34 C 0.64246(18) 0.29278(19) 0.31731(17) 0.0431(8) Uani 1 1 d U
H34 H 0.6254 0.2901 0.3557 0.052 Uiso 1 1 calc R
C35 C 0.6142(2) 0.2398(2) 0.26021(18) 0.0519(9) Uani 1 1 d U
H35 H 0.5779 0.2023 0.2597 0.062 Uiso 1 1 calc R
C36 C 0.6386(2) 0.2415(2) 0.20441(18) 0.0523(10) Uani 1 1 d U
H36 H 0.6216 0.2033 0.1669 0.063 Uiso 1 1 calc R
C37 C 0.68754(18) 0.2989(2) 0.20323(17) 0.0453(9) Uani 1 1 d U
H37 H 0.7030 0.3019 0.1638 0.054 Uiso 1 1 calc R
C38 C 0.71448(16) 0.35295(19) 0.26014(15) 0.0344(8) Uani 1 1 d U
H38 H 0.7472 0.3932 0.2577 0.041 Uiso 1 1 calc R
C39 C 0.67575(15) 0.42597(18) 0.44899(14) 0.0274(7) Uani 1 1 d U
C40 C 0.65557(16) 0.35898(19) 0.47681(15) 0.0338(8) Uani 1 1 d U
H40 H 0.6744 0.3101 0.4693 0.041 Uiso 1 1 calc R
C41 C 0.60952(17) 0.3607(2) 0.51462(16) 0.0450(9) Uani 1 1 d U
H41 H 0.5956 0.3135 0.5308 0.054 Uiso 1 1 calc R
C42 C 0.58389(17) 0.4308(2) 0.52879(17) 0.0490(9) Uani 1 1 d U
H42 H 0.5527 0.4325 0.5553 0.059 Uiso 1 1 calc R
C43 C 0.60388(17) 0.4986(2) 0.50419(16) 0.0451(9) Uani 1 1 d U
H43 H 0.5873 0.5474 0.5148 0.054 Uiso 1 1 calc R
C44 C 0.64849(15) 0.49613(18) 0.46375(15) 0.0323(7) Uani 1 1 d U
H44 H 0.6604 0.5434 0.4460 0.039 Uiso 1 1 calc R
C51 C 0.6273(3) 0.9991(3) 0.4987(2) 0.0863(13) Uani 1 1 d U
H51A H 0.5765 0.9752 0.4764 0.104 Uiso 1 1 calc R
H51B H 0.6597 0.9661 0.5400 0.104 Uiso 1 1 calc R
C52 C 0.6226(4) 1.0733(4) 0.5228(3) 0.1389(19) Uani 1 1 d U
H52A H 0.6667 1.0840 0.5690 0.167 Uiso 1 1 calc R
H52B H 0.5761 1.0787 0.5320 0.167 Uiso 1 1 calc R
C53 C 0.6209(4) 1.1281(3) 0.4658(3) 0.1315(19) Uani 1 1 d U
H53A H 0.5687 1.1459 0.4365 0.158 Uiso 1 1 calc R
H53B H 0.6530 1.1740 0.4876 0.158 Uiso 1 1 calc R
C54 C 0.6501(3) 1.0842(3) 0.4209(2) 0.0861(13) Uani 1 1 d U
H54A H 0.6145 1.0868 0.3689 0.103 Uiso 1 1 calc R
H54B H 0.6993 1.1059 0.4255 0.103 Uiso 1 1 calc R
C55 C 0.5695(2) 0.8156(3) 0.3994(2) 0.0853(14) Uani 1 1 d U
H55A H 0.5450 0.7851 0.3538 0.102 Uiso 1 1 calc R
H55B H 0.5574 0.8714 0.3885 0.102 Uiso 1 1 calc R
C56 C 0.5445(3) 0.7877(3) 0.4574(3) 0.1001(15) Uani 1 1 d U
H56A H 0.5517 0.8286 0.4946 0.120 Uiso 1 1 calc R
H56B H 0.4908 0.7718 0.4359 0.120 Uiso 1 1 calc R
C57 C 0.5928(3) 0.7224(3) 0.4884(3) 0.0921(14) Uani 1 1 d U
H57A H 0.5696 0.6738 0.4623 0.111 Uiso 1 1 calc R
H57B H 0.6027 0.7164 0.5408 0.111 Uiso 1 1 calc R
C58 C 0.6641(2) 0.7402(2) 0.4794(2) 0.0655(11) Uani 1 1 d U
H58A H 0.7048 0.7540 0.5272 0.079 Uiso 1 1 calc R
H58B H 0.6806 0.6943 0.4595 0.079 Uiso 1 1 calc R
C59 C 0.6225(2) 0.9391(2) 0.23185(19) 0.0629(10) Uani 1 1 d U
H59A H 0.6606 0.9608 0.2154 0.075 Uiso 1 1 calc R
H59B H 0.5989 0.9827 0.2475 0.075 Uiso 1 1 calc R
C60 C 0.5631(2) 0.8932(3) 0.17063(19) 0.0734(12) Uani 1 1 d U
H60A H 0.5117 0.9101 0.1636 0.088 Uiso 1 1 calc R
H60B H 0.5693 0.9003 0.1241 0.088 Uiso 1 1 calc R
C61 C 0.5759(2) 0.8100(3) 0.1947(2) 0.0809(13) Uani 1 1 d U
H61A H 0.5360 0.7915 0.2100 0.097 Uiso 1 1 calc R
H61B H 0.5767 0.7761 0.1549 0.097 Uiso 1 1 calc R
C62 C 0.6507(2) 0.8104(3) 0.2575(2) 0.0714(12) Uani 1 1 d U
H62A H 0.6535 0.7687 0.2928 0.086 Uiso 1 1 calc R
H62B H 0.6918 0.8024 0.2405 0.086 Uiso 1 1 calc R
C63 C 0.8311(2) 0.9641(2) 0.5880(2) 0.0732(12) Uani 1 1 d U
H63A H 0.7889 0.9820 0.6001 0.088 Uiso 1 1 calc R
H63B H 0.8434 1.0063 0.5607 0.088 Uiso 1 1 calc R
C64 C 0.89751(19) 0.94656(19) 0.65562(18) 0.0493(9) Uani 1 1 d U
H64A H 0.8836 0.9447 0.6982 0.059 Uiso 1 1 calc R
H64B H 0.9374 0.9864 0.6648 0.059 Uiso 1 1 calc R
C65 C 0.92407(18) 0.8676(2) 0.64187(18) 0.0498(9) Uani 1 1 d U
H65A H 0.9625 0.8727 0.6210 0.060 Uiso 1 1 calc R
H65B H 0.9453 0.8364 0.6874 0.060 Uiso 1 1 calc R
C66 C 0.85224(18) 0.83172(18) 0.58750(16) 0.0417(8) Uani 1 1 d U
H66A H 0.8635 0.7929 0.5566 0.050 Uiso 1 1 calc R
H66B H 0.8240 0.8056 0.6130 0.050 Uiso 1 1 calc R
C67 C 0.9059(2) 0.9156(3) 0.4423(2) 0.0763(12) Uani 1 1 d U
H67A H 0.9100 0.8617 0.4611 0.092 Uiso 1 1 calc R
H67B H 0.9239 0.9518 0.4845 0.092 Uiso 1 1 calc R
C68 C 0.9515(2) 0.9246(3) 0.3991(2) 0.0752(12) Uani 1 1 d U
H68A H 0.9586 0.8738 0.3792 0.090 Uiso 1 1 calc R
H68B H 1.0017 0.9468 0.4293 0.090 Uiso 1 1 calc R
C69 C 0.90737(19) 0.9788(2) 0.33913(19) 0.0555(10) Uani 1 1 d U
H69A H 0.9170 0.9691 0.2947 0.067 Uiso 1 1 calc R
H69B H 0.9193 1.0338 0.3543 0.067 Uiso 1 1 calc R
C70 C 0.82730(18) 0.9590(2) 0.32649(16) 0.0466(9) Uani 1 1 d U
H70A H 0.7945 1.0056 0.3095 0.056 Uiso 1 1 calc R
H70B H 0.8074 0.9176 0.2891 0.056 Uiso 1 1 calc R
Si Si 0.74362(4) 0.41874(5) 0.40168(4) 0.0232(2) Uani 1 1 d U

loop_
_atom_site_aniso_label
_atom_site_aniso_U_11
_atom_site_aniso_U_22
_atom_site_aniso_U_33
_atom_site_aniso_U_23
_atom_site_aniso_U_13
_atom_site_aniso_U_12
Mg 0.0161(5) 0.0258(6) 0.0275(5) 0.0010(4) 0.0079(4) 0.0000(4)
Na 0.0334(7) 0.0624(10) 0.0465(7) 0.0121(6) 0.0173(6) 0.0027(6)
N1 0.0191(13) 0.0258(14) 0.0293(12) -0.0005(10) 0.0091(10) -0.0012(11)
N2 0.0214(13) 0.0361(16) 0.0277(13) -0.0032(11) 0.0101(10) -0.0083(12)
N3 0.0171(12) 0.0267(14) 0.0274(12) 0.0029(10) 0.0117(10) 0.0024(10)
N4 0.0170(12) 0.0222(14) 0.0271(12) 0.0047(10) 0.0094(10) 0.0022(10)
O1 0.0678(17) 0.0620(18) 0.0732(16) 0.0243(13) 0.0412(14) 0.0206(14)
O2 0.0284(13) 0.0710(17) 0.0643(15) 0.0293(13) 0.0110(11) 0.0026(12)
O3 0.0441(14) 0.0712(18) 0.0493(13) 0.0103(12) 0.0144(11) 0.0047(13)
O4 0.0488(14) 0.0364(14) 0.0435(12) 0.0023(10) 0.0094(10) 0.0008(11)
O5 0.0324(13) 0.0827(19) 0.0475(13) 0.0182(12) 0.0174(11) -0.0011(12)
C1 0.0199(16) 0.0289(18) 0.0274(15) 0.0040(12) 0.0102(13) -0.0038(13)
C2 0.0238(16) 0.0265(17) 0.0358(16) 0.0014(13) 0.0160(13) -0.0028(13)
C3 0.0415(19) 0.0283(19) 0.0427(18) -0.0029(14) 0.0188(15) -0.0040(15)
C4 0.050(2) 0.031(2) 0.056(2) -0.0032(15) 0.0315(17) 0.0042(16)
C5 0.0309(18) 0.039(2) 0.059(2) 0.0057(16) 0.0236(16) 0.0057(15)
C6 0.0249(16) 0.0263(18) 0.0444(17) -0.0011(14) 0.0122(14) 0.0037(14)
C7 0.0200(15) 0.0182(16) 0.0330(15) 0.0008(12) 0.0114(12) -0.0012(13)
C8 0.0252(17) 0.057(2) 0.0411(18) -0.0085(16) 0.0110(14) -0.0111(16)
C9 0.0224(15) 0.0270(17) 0.0272(15) -0.0014(12) 0.0115(12) 0.0070(13)
C10 0.0238(16) 0.0281(18) 0.0373(16) 0.0018(13) 0.0133(13) 0.0001(13)
C11 0.0337(18) 0.0329(19) 0.0352(17) 0.0054(14) 0.0132(14) -0.0048(15)
C12 0.043(2) 0.047(2) 0.0339(17) 0.0139(15) 0.0099(15) 0.0018(17)
C13 0.0264(17) 0.043(2) 0.0352(17) 0.0053(15) 0.0021(14) 0.0023(15)
C14 0.0235(16) 0.0272(18) 0.0356(16) 0.0023(13) 0.0085(13) 0.0029(13)
C15 0.0196(16) 0.0324(18) 0.0335(16) 0.0025(13) 0.0050(13) 0.0035(13)
C16 0.0267(18) 0.046(2) 0.0424(18) -0.0042(15) 0.0051(14) -0.0022(15)
C17 0.0352(19) 0.048(2) 0.0512(19) 0.0018(16) 0.0160(15) 0.0083(17)
C18 0.0300(17) 0.0329(19) 0.0361(17) 0.0091(14) 0.0117(14) -0.0053(14)
C19 0.047(2) 0.089(3) 0.064(2) -0.026(2) 0.0197(19) -0.007(2)
C20 0.036(2) 0.071(3) 0.055(2) 0.0000(19) 0.0112(17) -0.0125(19)
C21 0.0135(14) 0.0247(17) 0.0363(16) 0.0031(13) 0.0089(12) -0.0012(12)
C22 0.0308(17) 0.0286(18) 0.0387(16) 0.0021(14) 0.0124(14) 0.0089(14)
C23 0.068(2) 0.0248(19) 0.049(2) -0.0013(15) 0.0202(17) 0.0039(17)
C24 0.089(3) 0.030(2) 0.052(2) 0.0112(16) 0.029(2) 0.0012(19)
C25 0.066(2) 0.037(2) 0.0357(17) 0.0062(15) 0.0242(16) -0.0025(18)
C26 0.0263(16) 0.0297(18) 0.0329(16) 0.0030(13) 0.0128(13) -0.0020(14)
C27 0.0393(18) 0.0285(18) 0.0277(16) 0.0037(13) 0.0128(14) 0.0006(15)
C28 0.045(2) 0.042(2) 0.0376(17) 0.0001(16) 0.0109(15) -0.0082(17)
C29 0.048(2) 0.061(2) 0.0393(18) -0.0096(16) 0.0201(16) 0.0025(18)
C30 0.047(2) 0.035(2) 0.0403(17) 0.0016(14) 0.0208(15) 0.0138(16)
C31 0.054(2) 0.070(3) 0.076(2) 0.019(2) 0.038(2) 0.032(2)
C32 0.093(3) 0.060(3) 0.050(2) -0.0132(19) 0.022(2) 0.013(2)
C33 0.0194(16) 0.0246(17) 0.0313(16) 0.0010(12) 0.0066(13) 0.0032(13)
C34 0.042(2) 0.040(2) 0.0440(18) -0.0047(15) 0.0148(15) -0.0106(16)
C35 0.053(2) 0.043(2) 0.051(2) -0.0110(17) 0.0117(17) -0.0210(18)
C36 0.052(2) 0.046(2) 0.047(2) -0.0182(17) 0.0077(18) -0.0053(18)
C37 0.0363(19) 0.058(2) 0.0406(18) -0.0068(17) 0.0142(15) 0.0074(17)
C38 0.0236(16) 0.041(2) 0.0366(17) -0.0028(14) 0.0100(14) 0.0016(14)
C39 0.0168(15) 0.0344(19) 0.0273(15) -0.0019(13) 0.0050(12) -0.0017(14)
C40 0.0239(17) 0.040(2) 0.0390(17) -0.0023(14) 0.0142(14) -0.0063(14)
C41 0.0306(19) 0.061(2) 0.0456(19) 0.0013(17) 0.0181(15) -0.0115(17)
C42 0.0258(18) 0.080(3) 0.0480(19) -0.0009(19) 0.0221(15) -0.0025(18)
C43 0.0306(19) 0.060(2) 0.0449(18) -0.0097(17) 0.0153(15) 0.0115(17)
C44 0.0228(16) 0.0345(19) 0.0366(16) -0.0029(14) 0.0087(13) 0.0017(14)
C51 0.109(3) 0.079(3) 0.096(3) 0.020(2) 0.067(3) 0.025(3)
C52 0.203(5) 0.106(4) 0.137(4) -0.011(3) 0.100(3) 0.018(4)
C53 0.181(4) 0.069(3) 0.156(4) -0.002(3) 0.080(4) 0.012(3)
C54 0.087(3) 0.065(3) 0.106(3) 0.023(2) 0.039(2) -0.006(2)
C55 0.036(2) 0.112(3) 0.099(3) 0.053(2) 0.017(2) 0.004(2)
C56 0.060(3) 0.122(4) 0.132(3) 0.044(3) 0.053(3) 0.005(2)
C57 0.086(3) 0.092(3) 0.106(3) 0.034(2) 0.047(3) -0.010(3)
C58 0.054(2) 0.052(2) 0.075(2) 0.0142(19) 0.0093(19) 0.0010(19)
C59 0.040(2) 0.081(3) 0.062(2) 0.0184(19) 0.0148(18) 0.0049(19)
C60 0.067(3) 0.092(3) 0.053(2) 0.007(2) 0.0163(19) 0.011(2)
C61 0.072(3) 0.089(3) 0.070(2) 0.000(2) 0.016(2) -0.002(2)
C62 0.064(3) 0.077(3) 0.066(2) -0.002(2) 0.019(2) 0.006(2)
C63 0.074(3) 0.040(2) 0.082(3) -0.0051(19) 0.007(2) 0.006(2)
C64 0.047(2) 0.043(2) 0.059(2) -0.0114(16) 0.0226(17) -0.0125(17)
C65 0.044(2) 0.046(2) 0.055(2) -0.0031(17) 0.0152(16) 0.0030(17)
C66 0.051(2) 0.0289(19) 0.0429(18) -0.0004(14) 0.0163(16) 0.0018(16)
C67 0.038(2) 0.117(3) 0.069(2) 0.031(2) 0.0160(18) 0.000(2)
C68 0.044(2) 0.106(3) 0.080(2) 0.025(2) 0.0294(19) 0.005(2)
C69 0.050(2) 0.062(2) 0.063(2) -0.0020(18) 0.0314(18) -0.0089(19)
C70 0.042(2) 0.056(2) 0.0459(19) -0.0028(16) 0.0217(16) -0.0018(17)
Si 0.0161(4) 0.0233(5) 0.0306(4) 0.0004(4) 0.0099(3) 0.0000(4)

loop_
_atom_type_symbol
_atom_type_description
_atom_type_scat_dispersion_real
_atom_type_scat_dispersion_imag
_atom_type_scat_source
C C 0.0033 0.0016 'International Tables Vol C Tables 4.2.6.8 and 6.1.1.4'
H H 0.0000 0.0000 'International Tables Vol C Tables 4.2.6.8 and 6.1.1.4'
N N 0.0061 0.0033 'International Tables Vol C Tables 4.2.6.8 and 6.1.1.4'
Na Na 0.0362 0.0249 'International Tables Vol C Tables 4.2.6.8 and 6.1.1.4'
Mg Mg 0.0486 0.0363 'International Tables Vol C Tables 4.2.6.8 and 6.1.1.4'
Si Si 0.0817 0.0704 'International Tables Vol C Tables 4.2.6.8 and 6.1.1.4'
O O 0.0106 0.0060 'International Tables Vol C Tables 4.2.6.8 and 6.1.1.4'

loop_
_geom_angle_atom_site_label_1
_geom_angle_atom_site_label_2
_geom_angle_atom_site_label_3
_geom_angle
_geom_angle_site_symmetry_1
_geom_angle_site_symmetry_3
N1 Mg N3 118.00(9) . .
N1 Mg N4 118.32(9) . .
N1 Mg C1 102.41(10) . 3_766
N3 Mg N4 76.74(9) . .
N3 Mg C1 116.18(10) . 3_766
N4 Mg C1 124.85(9) . 3_766
O1 Na O2 96.31(10) . .
O1 Na O3 102.92(9) . .
O1 Na O4 90.74(9) . .
O1 Na O5 118.73(11) . .
O2 Na O3 85.07(9) . .
O2 Na O4 93.01(8) . .
O2 Na O5 144.95(11) . .
O3 Na O4 166.33(10) . .
O3 Na O5 87.32(9) . .
O4 Na O5 86.53(8) . .
Mg N1 C1 124.97(18) . .
Mg N1 C7 125.35(18) . .
C1 N1 C7 107.9(2) . .
C1 N2 C2 111.1(2) . .
C1 N2 C8 124.6(2) . .
C2 N2 C8 124.2(2) . .
Mg N3 C21 139.73(17) . .
Mg N3 Si 94.54(10) . .
C21 N3 Si 125.56(18) . .
Mg N4 C9 131.46(18) . .
Mg N4 Si 89.54(9) . .
C9 N4 Si 133.43(18) . .
Na O1 C51 122.9(2) . .
Na O1 C54 129.0(3) . .
C51 O1 C54 107.8(3) . .
Na O2 C55 117.4(2) . .
Na O2 C58 132.3(2) . .
C55 O2 C58 107.6(3) . .
Na O3 C59 132.4(2) . .
Na O3 C62 121.3(2) . .
C59 O3 C62 106.1(3) . .
Na O4 C63 120.62(19) . .
Na O4 C66 131.65(18) . .
C63 O4 C66 107.5(2) . .
Na O5 C67 125.4(2) . .
Na O5 C70 125.33(18) . .
C67 O5 C70 108.6(2) . .
Mg C1 N1 129.24(19) 3_766 .
Mg C1 N2 123.14(18) 3_766 .
N1 C1 N2 106.9(2) . .
N2 C2 C3 132.0(3) . .
N2 C2 C7 104.4(2) . .
C3 C2 C7 123.5(3) . .
C2 C3 H3 122.1 . .
C2 C3 C4 115.9(3) . .
H3 C3 C4 122.1 . .
C3 C4 H4 119.0 . .
C3 C4 C5 121.9(3) . .
H4 C4 C5 119.0 . .
C4 C5 H5 119.4 . .
C4 C5 C6 121.1(3) . .
H5 C5 C6 119.4 . .
C5 C6 H6 121.2 . .
C5 C6 C7 117.7(3) . .
H6 C6 C7 121.2 . .
N1 C7 C2 109.7(2) . .
N1 C7 C6 130.4(2) . .
C2 C7 C6 119.8(3) . .
N2 C8 H8A 109.5 . .
N2 C8 H8B 109.5 . .
N2 C8 H8C 109.5 . .
H8A C8 H8B 109.5 . .
H8A C8 H8C 109.5 . .
H8B C8 H8C 109.5 . .
N4 C9 C10 119.5(2) . .
N4 C9 C14 125.8(3) . .
C10 C9 C14 114.7(2) . .
C9 C10 C11 120.9(3) . .
C9 C10 C18 121.1(2) . .
C11 C10 C18 117.8(3) . .
C10 C11 H11 119.1 . .
C10 C11 C12 121.8(3) . .
H11 C11 C12 119.1 . .
C11 C12 H12 121.0 . .
C11 C12 C13 117.9(3) . .
H12 C12 C13 121.0 . .
C12 C13 H13 118.5 . .
C12 C13 C14 123.0(3) . .
H13 C13 C14 118.5 . .
C9 C14 C13 119.9(3) . .
C9 C14 C15 122.5(2) . .
C13 C14 C15 117.0(2) . .
C14 C15 H15 107.9 . .
C14 C15 C16 114.5(2) . .
C14 C15 C17 108.4(2) . .
H15 C15 C16 107.9 . .
H15 C15 C17 107.9 . .
C16 C15 C17 110.0(2) . .
C15 C16 H16A 109.5 . .
C15 C16 H16B 109.5 . .
C15 C16 H16C 109.5 . .
H16A C16 H16B 109.5 . .
H16A C16 H16C 109.5 . .
H16B C16 H16C 109.5 . .
C15 C17 H17A 109.5 . .
C15 C17 H17B 109.5 . .
C15 C17 H17C 109.5 . .
H17A C17 H17B 109.5 . .
H17A C17 H17C 109.5 . .
H17B C17 H17C 109.5 . .
C10 C18 H18 108.0 . .
C10 C18 C19 108.2(3) . .
C10 C18 C20 116.9(2) . .
H18 C18 C19 108.0 . .
H18 C18 C20 108.0 . .
C19 C18 C20 107.4(3) . .
C18 C19 H19A 109.5 . .
C18 C19 H19B 109.5 . .
C18 C19 H19C 109.5 . .
H19A C19 H19B 109.5 . .
H19A C19 H19C 109.5 . .
H19B C19 H19C 109.5 . .
C18 C20 H20A 109.5 . .
C18 C20 H20B 109.5 . .
C18 C20 H20C 109.5 . .
H20A C20 H20B 109.5 . .
H20A C20 H20C 109.5 . .
H20B C20 H20C 109.5 . .
N3 C21 C22 120.8(2) . .
N3 C21 C26 121.5(3) . .
C22 C21 C26 117.7(3) . .
C21 C22 C23 119.6(3) . .
C21 C22 C30 120.3(3) . .
C23 C22 C30 119.9(3) . .
C22 C23 H23 119.0 . .
C22 C23 C24 122.0(3) . .
H23 C23 C24 119.0 . .
C23 C24 H24 120.6 . .
C23 C24 C25 118.8(3) . .
H24 C24 C25 120.6 . .
C24 C25 H25 119.1 . .
C24 C25 C26 121.9(3) . .
H25 C25 C26 119.1 . .
C21 C26 C25 119.9(3) . .
C21 C26 C27 121.1(3) . .
C25 C26 C27 118.6(3) . .
C26 C27 H27 107.6 . .
C26 C27 C28 109.5(2) . .
C26 C27 C29 114.7(3) . .
H27 C27 C28 107.6 . .
H27 C27 C29 107.6 . .
C28 C27 C29 109.4(2) . .
C27 C28 H28A 109.5 . .
C27 C28 H28B 109.5 . .
C27 C28 H28C 109.5 . .
H28A C28 H28B 109.5 . .
H28A C28 H28C 109.5 . .
H28B C28 H28C 109.5 . .
C27 C29 H29A 109.5 . .
C27 C29 H29B 109.5 . .
C27 C29 H29C 109.5 . .
H29A C29 H29B 109.5 . .
H29A C29 H29C 109.5 . .
H29B C29 H29C 109.5 . .
C22 C30 H30 107.5 . .
C22 C30 C31 109.2(2) . .
C22 C30 C32 113.4(3) . .
H30 C30 C31 107.5 . .
H30 C30 C32 107.5 . .
C31 C30 C32 111.5(3) . .
C30 C31 H31A 109.5 . .
C30 C31 H31B 109.5 . .
C30 C31 H31C 109.5 . .
H31A C31 H31B 109.5 . .
H31A C31 H31C 109.5 . .
H31B C31 H31C 109.5 . .
C30 C32 H32A 109.5 . .
C30 C32 H32B 109.5 . .
C30 C32 H32C 109.5 . .
H32A C32 H32B 109.5 . .
H32A C32 H32C 109.5 . .
H32B C32 H32C 109.5 . .
C34 C33 C38 115.2(3) . .
C34 C33 Si 124.5(2) . .
C38 C33 Si 120.3(2) . .
C33 C34 H34 118.8 . .
C33 C34 C35 122.4(3) . .
H34 C34 C35 118.8 . .
C34 C35 H35 119.9 . .
C34 C35 C36 120.2(3) . .
H35 C35 C36 119.9 . .
C35 C36 H36 120.2 . .
C35 C36 C37 119.5(3) . .
H36 C36 C37 120.2 . .
C36 C37 H37 120.1 . .
C36 C37 C38 119.8(3) . .
H37 C37 C38 120.1 . .
C33 C38 C37 122.7(3) . .
C33 C38 H38 118.7 . .
C37 C38 H38 118.7 . .
C40 C39 C44 115.9(3) . .
C40 C39 Si 120.1(2) . .
C44 C39 Si 123.8(2) . .
C39 C40 H40 118.5 . .
C39 C40 C41 123.0(3) . .
H40 C40 C41 118.5 . .
C40 C41 H41 120.1 . .
C40 C41 C42 119.8(3) . .
H41 C41 C42 120.1 . .
C41 C42 H42 120.3 . .
C41 C42 C43 119.4(3) . .
H42 C42 C43 120.3 . .
C42 C43 H43 119.8 . .
C42 C43 C44 120.4(3) . .
H43 C43 C44 119.8 . .
C39 C44 C43 121.5(3) . .
C39 C44 H44 119.3 . .
C43 C44 H44 119.3 . .
O1 C51 H51A 110.3 . .
O1 C51 H51B 110.3 . .
O1 C51 C52 107.3(4) . .
H51A C51 H51B 108.5 . .
H51A C51 C52 110.3 . .
H51B C51 C52 110.3 . .
C51 C52 H52A 110.2 . .
C51 C52 H52B 110.2 . .
C51 C52 C53 107.7(5) . .
H52A C52 H52B 108.5 . .
H52A C52 C53 110.2 . .
H52B C52 C53 110.2 . .
C52 C53 H53A 110.8 . .
C52 C53 H53B 110.8 . .
C52 C53 C54 104.8(5) . .
H53A C53 H53B 108.9 . .
H53A C53 C54 110.8 . .
H53B C53 C54 110.8 . .
O1 C54 C53 107.4(4) . .
O1 C54 H54A 110.2 . .
O1 C54 H54B 110.2 . .
C53 C54 H54A 110.2 . .
C53 C54 H54B 110.2 . .
H54A C54 H54B 108.5 . .
O2 C55 H55A 111.0 . .
O2 C55 H55B 111.0 . .
O2 C55 C56 104.0(3) . .
H55A C55 H55B 109.0 . .
H55A C55 C56 111.0 . .
H55B C55 C56 111.0 . .
C55 C56 H56A 111.1 . .
C55 C56 H56B 111.1 . .
C55 C56 C57 103.1(4) . .
H56A C56 H56B 109.1 . .
H56A C56 C57 111.1 . .
H56B C56 C57 111.1 . .
C56 C57 H57A 110.7 . .
C56 C57 H57B 110.7 . .
C56 C57 C58 105.1(4) . .
H57A C57 H57B 108.8 . .
H57A C57 C58 110.7 . .
H57B C57 C58 110.7 . .
O2 C58 C57 107.4(3) . .
O2 C58 H58A 110.2 . .
O2 C58 H58B 110.2 . .
C57 C58 H58A 110.2 . .
C57 C58 H58B 110.2 . .
H58A C58 H58B 108.5 . .
O3 C59 H59A 110.5 . .
O3 C59 H59B 110.5 . .
O3 C59 C60 106.2(3) . .
H59A C59 H59B 108.7 . .
H59A C59 C60 110.5 . .
H59B C59 C60 110.5 . .
C59 C60 H60A 110.7 . .
C59 C60 H60B 110.7 . .
C59 C60 C61 105.3(3) . .
H60A C60 H60B 108.8 . .
H60A C60 C61 110.7 . .
H60B C60 C61 110.7 . .
C60 C61 H61A 110.9 . .
C60 C61 H61B 110.9 . .
C60 C61 C62 104.2(3) . .
H61A C61 H61B 108.9 . .
H61A C61 C62 110.9 . .
H61B C61 C62 110.9 . .
O3 C62 C61 105.5(3) . .
O3 C62 H62A 110.6 . .
O3 C62 H62B 110.6 . .
C61 C62 H62A 110.6 . .
C61 C62 H62B 110.6 . .
H62A C62 H62B 108.8 . .
O4 C63 H63A 109.8 . .
O4 C63 H63B 109.8 . .
O4 C63 C64 109.2(3) . .
H63A C63 H63B 108.3 . .
H63A C63 C64 109.8 . .
H63B C63 C64 109.8 . .
C63 C64 H64A 110.8 . .
C63 C64 H64B 110.8 . .
C63 C64 C65 104.5(3) . .
H64A C64 H64B 108.9 . .
H64A C64 C65 110.8 . .
H64B C64 C65 110.8 . .
C64 C65 H65A 111.3 . .
C64 C65 H65B 111.3 . .
C64 C65 C66 102.4(3) . .
H65A C65 H65B 109.2 . .
H65A C65 C66 111.3 . .
H65B C65 C66 111.3 . .
O4 C66 C65 105.3(3) . .
O4 C66 H66A 110.7 . .
O4 C66 H66B 110.7 . .
C65 C66 H66A 110.7 . .
C65 C66 H66B 110.7 . .
H66A C66 H66B 108.8 . .
O5 C67 H67A 110.2 . .
O5 C67 H67B 110.2 . .
O5 C67 C68 107.5(3) . .
H67A C67 H67B 108.5 . .
H67A C67 C68 110.2 . .
H67B C67 C68 110.2 . .
C67 C68 H68A 110.8 . .
C67 C68 H68B 110.8 . .
C67 C68 C69 104.6(3) . .
H68A C68 H68B 108.9 . .
H68A C68 C69 110.8 . .
H68B C68 C69 110.8 . .
C68 C69 H69A 111.3 . .
C68 C69 H69B 111.3 . .
C68 C69 C70 102.4(3) . .
H69A C69 H69B 109.2 . .
H69A C69 C70 111.3 . .
H69B C69 C70 111.3 . .
O5 C70 C69 106.2(2) . .
O5 C70 H70A 110.5 . .
O5 C70 H70B 110.5 . .
C69 C70 H70A 110.5 . .
C69 C70 H70B 110.5 . .
H70A C70 H70B 108.7 . .
N3 Si N4 99.16(11) . .
N3 Si C33 114.20(12) . .
N3 Si C39 107.60(11) . .
N4 Si C33 113.33(12) . .
N4 Si C39 117.48(13) . .
C33 Si C39 105.22(13) . .

loop_
_geom_bond_atom_site_label_1
_geom_bond_atom_site_label_2
_geom_bond_distance
_geom_bond_site_symmetry_2
Mg N1 2.091(2) .
Mg N3 2.028(2) .
Mg N4 2.160(2) .
Mg C1 2.233(3) 3_766
Na O1 2.350(3) .
Na O2 2.326(3) .
Na O3 2.391(2) .
Na O4 2.366(2) .
Na O5 2.310(2) .
N1 C1 1.362(3) .
N1 C7 1.389(3) .
N2 C1 1.380(3) .
N2 C2 1.380(3) .
N2 C8 1.449(3) .
N3 C21 1.410(3) .
N3 Si 1.701(2) .
N4 C9 1.385(3) .
N4 Si 1.717(2) .
O1 C51 1.422(4) .
O1 C54 1.422(5) .
O2 C55 1.426(4) .
O2 C58 1.405(4) .
O3 C59 1.427(4) .
O3 C62 1.429(4) .
O4 C63 1.426(4) .
O4 C66 1.437(3) .
O5 C67 1.428(4) .
O5 C70 1.430(3) .
C1 Mg 2.233(3) 3_766
C2 C3 1.393(4) .
C2 C7 1.390(4) .
C3 H3 0.950 .
C3 C4 1.393(4) .
C4 H4 0.950 .
C4 C5 1.395(4) .
C5 H5 0.950 .
C5 C6 1.398(4) .
C6 H6 0.950 .
C6 C7 1.397(4) .
C8 H8A 0.980 .
C8 H8B 0.980 .
C8 H8C 0.980 .
C9 C10 1.441(4) .
C9 C14 1.442(4) .
C10 C11 1.391(4) .
C10 C18 1.514(4) .
C11 H11 0.950 .
C11 C12 1.383(4) .
C12 H12 0.950 .
C12 C13 1.368(4) .
C13 H13 0.950 .
C13 C14 1.391(4) .
C14 C15 1.523(4) .
C15 H15 1.000 .
C15 C16 1.531(4) .
C15 C17 1.541(4) .
C16 H16A 0.980 .
C16 H16B 0.980 .
C16 H16C 0.980 .
C17 H17A 0.980 .
C17 H17B 0.980 .
C17 H17C 0.980 .
C18 H18 1.000 .
C18 C19 1.527(4) .
C18 C20 1.500(4) .
C19 H19A 0.980 .
C19 H19B 0.980 .
C19 H19C 0.980 .
C20 H20A 0.980 .
C20 H20B 0.980 .
C20 H20C 0.980 .
C21 C22 1.418(4) .
C21 C26 1.428(4) .
C22 C23 1.393(4) .
C22 C30 1.511(4) .
C23 H23 0.950 .
C23 C24 1.380(4) .
C24 H24 0.950 .
C24 C25 1.373(5) .
C25 H25 0.950 .
C25 C26 1.385(4) .
C26 C27 1.512(4) .
C27 H27 1.000 .
C27 C28 1.530(4) .
C27 C29 1.529(4) .
C28 H28A 0.980 .
C28 H28B 0.980 .
C28 H28C 0.980 .
C29 H29A 0.980 .
C29 H29B 0.980 .
C29 H29C 0.980 .
C30 H30 1.000 .
C30 C31 1.537(4) .
C30 C32 1.510(4) .
C31 H31A 0.980 .
C31 H31B 0.980 .
C31 H31C 0.980 .
C32 H32A 0.980 .
C32 H32B 0.980 .
C32 H32C 0.980 .
C33 C34 1.406(4) .
C33 C38 1.393(4) .
C33 Si 1.913(3) .
C34 H34 0.950 .
C34 C35 1.386(4) .
C35 H35 0.950 .
C35 C36 1.372(5) .
C36 H36 0.950 .
C36 C37 1.373(5) .
C37 H37 0.950 .
C37 C38 1.394(4) .
C38 H38 0.950 .
C39 C40 1.398(4) .
C39 C44 1.392(4) .
C39 Si 1.904(3) .
C40 H40 0.950 .
C40 C41 1.379(4) .
C41 H41 0.950 .
C41 C42 1.373(5) .
C42 H42 0.950 .
C42 C43 1.377(5) .
C43 H43 0.950 .
C43 C44 1.399(4) .
C44 H44 0.950 .
C51 H51A 0.990 .
C51 H51B 0.990 .
C51 C52 1.376(6) .
C52 H52A 0.990 .
C52 H52B 0.990 .
C52 C53 1.467(7) .
C53 H53A 0.990 .
C53 H53B 0.990 .
C53 C54 1.448(6) .
C54 H54A 0.990 .
C54 H54B 0.990 .
C55 H55A 0.990 .
C55 H55B 0.990 .
C55 C56 1.501(5) .
C56 H56A 0.990 .
C56 H56B 0.990 .
C56 C57 1.430(6) .
C57 H57A 0.990 .
C57 H57B 0.990 .
C57 C58 1.493(5) .
C58 H58A 0.990 .
C58 H58B 0.990 .
C59 H59A 0.990 .
C59 H59B 0.990 .
C59 C60 1.518(5) .
C60 H60A 0.990 .
C60 H60B 0.990 .
C60 C61 1.494(5) .
C61 H61A 0.990 .
C61 H61B 0.990 .
C61 C62 1.485(5) .
C62 H62A 0.990 .
C62 H62B 0.990 .
C63 H63A 0.990 .
C63 H63B 0.990 .
C63 C64 1.473(4) .
C64 H64A 0.990 .
C64 H64B 0.990 .
C64 C65 1.513(4) .
C65 H65A 0.990 .
C65 H65B 0.990 .
C65 C66 1.508(4) .
C66 H66A 0.990 .
C66 H66B 0.990 .
C67 H67A 0.990 .
C67 H67B 0.990 .
C67 C68 1.469(5) .
C68 H68A 0.990 .
C68 H68B 0.990 .
C68 C69 1.484(5) .
C69 H69A 0.990 .
C69 H69B 0.990 .
C69 C70 1.504(4) .
C70 H70A 0.990 .
C70 H70B 0.990 .
